data_7151898
loop_
_publ_author_name
'Chin, Chih-Lung'
'Liao, Cheng-Feng'
'Liu, Hsing-Jang'
'Wong, Ying-Chieh'
'Hsieh, Ming-Tsang'
'Amancha, Prashanth K.'
'Chang, Chun-Ping'
'Shia, Kak-Shan'

_publ_section_title
;
 Conia-ene annulation of the \a-cyano \b-TMS-capped alkynyl
 cycloalkanone system and its synthetic application
;
_journal_issue 13
_journal_name_full 'Organic &amp; Biomolecular Chemistry'
_journal_page_first 4778
_journal_paper_doi 10.1039/c1ob05591g
_journal_volume 9
_journal_year 2011
_chemical_formula_sum 'C14 H21 N O Si'
_chemical_formula_weight 247.41
_chemical_name_systematic
;
?
;
_space_group_IT_number 14
_symmetry_cell_setting monoclinic
_symmetry_space_group_name_Hall '-P 2ybc'
_symmetry_space_group_name_H-M 'P 1 21/c 1'
_atom_sites_solution_hydrogens geom
_atom_sites_solution_primary direct
_atom_sites_solution_secondary difmap
_audit_creation_method SHELXL-97
_cell_angle_alpha 90.00
_cell_angle_beta 109.769(1)
_cell_angle_gamma 90.00
_cell_formula_units_Z 8
_cell_length_a 17.6183(11)
_cell_length_b 6.8260(4)
_cell_length_c 25.7319(16)
_cell_measurement_reflns_used 3405
_cell_measurement_temperature 296(2)
_cell_measurement_theta_max 25
_cell_measurement_theta_min 2.5
_cell_volume 2912.2(3)
_computing_cell_refinement 'Bruker SMART'
_computing_data_collection 'Bruker SMART'
_computing_data_reduction 'Bruker SAINT'
_computing_molecular_graphics 'Bruker SHELXTL'
_computing_publication_material 'Bruker SHELXTL'
_computing_structure_refinement 'SHELXL-97 (Sheldrick, 1997)'
_computing_structure_solution 'SHELXS-97 (Sheldrick, 1990)'
_diffrn_ambient_temperature 296(2)
_diffrn_measured_fraction_theta_full 0.952
_diffrn_measured_fraction_theta_max 0.952
_diffrn_measurement_device_type 'CCD area detector'
_diffrn_measurement_method 'phi and omega scans'
_diffrn_radiation_monochromator graphite
_diffrn_radiation_source 'fine-focus sealed tube'
_diffrn_radiation_type MoK\a
_diffrn_radiation_wavelength 0.71073
_diffrn_reflns_av_R_equivalents 0.0567
_diffrn_reflns_av_sigmaI/netI 0.0843
_diffrn_reflns_limit_h_max 23
_diffrn_reflns_limit_h_min -22
_diffrn_reflns_limit_k_max 9
_diffrn_reflns_limit_k_min -9
_diffrn_reflns_limit_l_max 33
_diffrn_reflns_limit_l_min -29
_diffrn_reflns_number 18658
_diffrn_reflns_theta_full 28.33
_diffrn_reflns_theta_max 28.33
_diffrn_reflns_theta_min 1.23
_exptl_absorpt_coefficient_mu 0.147
_exptl_absorpt_correction_T_max 0.96753
_exptl_absorpt_correction_T_min 0.85309
_exptl_absorpt_correction_type empirical
_exptl_crystal_colour Colorless
_exptl_crystal_density_diffrn 1.129
_exptl_crystal_density_meas ?
_exptl_crystal_density_method 'not measured'
_exptl_crystal_description Columnar
_exptl_crystal_F_000 1072
_exptl_crystal_size_max 0.40
_exptl_crystal_size_mid 0.20
_exptl_crystal_size_min 0.20
_refine_diff_density_max 0.403
_refine_diff_density_min -0.232
_refine_diff_density_rms 0.075
_refine_ls_extinction_method none
_refine_ls_goodness_of_fit_ref 0.900
_refine_ls_hydrogen_treatment mixed
_refine_ls_matrix_type full
_refine_ls_number_parameters 307
_refine_ls_number_reflns 6904
_refine_ls_number_restraints 0
_refine_ls_restrained_S_all 0.900
_refine_ls_R_factor_all 0.1407
_refine_ls_R_factor_gt 0.0520
_refine_ls_shift/su_max 0.000
_refine_ls_shift/su_mean 0.000
_refine_ls_structure_factor_coef Fsqd
_refine_ls_weighting_details 'calc w=1/[\s^2^(Fo^2^)+(0.0678P)^2^+0.0000P] where P=(Fo^2^+2Fc^2^)/3'
_refine_ls_weighting_scheme calc
_refine_ls_wR_factor_gt 0.1137
_refine_ls_wR_factor_ref 0.1464
_reflns_number_gt 3090
_reflns_number_total 6904
_reflns_threshold_expression >2sigma(I)
_cod_data_source_file c1ob05591g.txt
_cod_data_source_block my30m
_cod_depositor_comments
;
The following automatic conversions were performed:
'_symmetry_cell_setting' value 'Monoclinic' changed to 'monoclinic'
according to '/home/saulius/struct/CIF-dictionaries/cif_core.dic'
dictionary named 'cif_core.dic' version 2.4.1 from 2010-06-29.

Automatic conversion script
Id: cif_fix_enum 1555 2011-01-17 13:19:09Z saulius 

The following automatic conversions were performed:

'_exptl_crystal_density_meas' value 'not measured' was changed to '?'
- the value is perceived as not measured.

Automatic conversion script
Id: cif_fix_values 3008 2015-01-20 13:52:24Z robertas 
;
_cod_original_sg_symbol_H-M P2(1)/c
_cod_database_code 7151898

loop_
_symmetry_equiv_pos_as_xyz
'x, y, z'
'-x, y+1/2, -z+1/2'
'-x, -y, -z'
'x, -y-1/2, z-1/2'

loop_
_atom_site_label
_atom_site_type_symbol
_atom_site_fract_x
_atom_site_fract_y
_atom_site_fract_z
_atom_site_U_iso_or_equiv
_atom_site_adp_type
_atom_site_occupancy
_atom_site_symmetry_multiplicity
_atom_site_calc_flag
_atom_site_refinement_flags
_atom_site_disorder_assembly
_atom_site_disorder_group
Si1 Si 0.14052(4) 0.62233(12) 0.45889(3) 0.0524(2) Uani 1 1 d . . .
Si2 Si 0.13745(4) 0.71155(12) 0.20573(3) 0.0514(2) Uani 1 1 d . . .
O1 O 0.45474(10) 0.5856(2) 0.57138(7) 0.0539(5) Uani 1 1 d . . .
O2 O 0.45156(10) 0.6827(3) 0.32121(7) 0.0591(5) Uani 1 1 d . . .
N1 N 0.36354(14) 0.6223(4) 0.66889(10) 0.0701(7) Uani 1 1 d . . .
N2 N 0.36143(15) 0.7205(4) 0.41914(10) 0.0731(7) Uani 1 1 d . . .
C1 C 0.35158(13) 0.3900(3) 0.58583(9) 0.0370(6) Uani 1 1 d . . .
C2 C 0.41581(13) 0.4364(3) 0.56001(9) 0.0384(6) Uani 1 1 d . . .
C3 C 0.42702(15) 0.2852(4) 0.52105(10) 0.0488(6) Uani 1 1 d . . .
H3A H 0.4748 0.3165 0.5120 0.059 Uiso 1 1 calc R . .
H3B H 0.3810 0.2878 0.4871 0.059 Uiso 1 1 calc R . .
C4 C 0.43570(16) 0.0817(4) 0.54587(12) 0.0587(7) Uani 1 1 d . . .
H4A H 0.4406 -0.0134 0.5192 0.070 Uiso 1 1 calc R . .
H4B H 0.4842 0.0753 0.5781 0.070 Uiso 1 1 calc R . .
C5 C 0.36319(16) 0.0333(4) 0.56220(11) 0.0570(7) Uani 1 1 d . . .
H5A H 0.3693 -0.0983 0.5772 0.068 Uiso 1 1 calc R . .
H5B H 0.3154 0.0348 0.5294 0.068 Uiso 1 1 calc R . .
C6 C 0.35074(14) 0.1734(3) 0.60436(10) 0.0453(6) Uani 1 1 d . . .
H6A H 0.3923 0.1528 0.6405 0.054 Uiso 1 1 calc R . .
C7 C 0.26705(15) 0.1536(4) 0.60896(11) 0.0568(7) Uani 1 1 d . . .
H7A H 0.2656 0.2108 0.6431 0.068 Uiso 1 1 calc R . .
H7B H 0.2511 0.0171 0.6075 0.068 Uiso 1 1 calc R . .
C8 C 0.21160(15) 0.2668(4) 0.55866(11) 0.0550(7) Uani 1 1 d . . .
H8A H 0.1892 0.1793 0.5275 0.066 Uiso 1 1 calc R . .
H8B H 0.1677 0.3280 0.5673 0.066 Uiso 1 1 calc R . .
C9 C 0.26465(13) 0.4208(3) 0.54555(9) 0.0378(6) Uani 1 1 d . . .
C10 C 0.36060(14) 0.5224(4) 0.63287(10) 0.0460(6) Uani 1 1 d . . .
C11 C 0.24321(13) 0.5606(3) 0.50750(9) 0.0440(6) Uani 1 1 d . . .
H11A H 0.2850 0.6383 0.5047 0.053 Uiso 1 1 calc R . .
C12 C 0.15423(18) 0.8070(5) 0.41002(12) 0.0818(10) Uani 1 1 d . . .
H12A H 0.1026 0.8429 0.3842 0.123 Uiso 1 1 calc R . .
H12B H 0.1871 0.7527 0.3905 0.123 Uiso 1 1 calc R . .
H12C H 0.1802 0.9209 0.4301 0.123 Uiso 1 1 calc R . .
C13 C 0.07799(19) 0.7315(5) 0.49688(13) 0.0840(10) Uani 1 1 d . . .
H13A H 0.0253 0.7611 0.4714 0.126 Uiso 1 1 calc R . .
H13B H 0.1030 0.8497 0.5149 0.126 Uiso 1 1 calc R . .
H13C H 0.0734 0.6401 0.5240 0.126 Uiso 1 1 calc R . .
C14 C 0.08839(17) 0.4012(5) 0.42062(12) 0.0809(10) Uani 1 1 d . . .
H14A H 0.0357 0.4370 0.3962 0.121 Uiso 1 1 calc R . .
H14B H 0.0835 0.3047 0.4464 0.121 Uiso 1 1 calc R . .
H14C H 0.1192 0.3480 0.3995 0.121 Uiso 1 1 calc R . .
C15 C 0.34769(13) 0.4892(3) 0.33548(9) 0.0379(6) Uani 1 1 d . . .
C16 C 0.41227(14) 0.5353(4) 0.30977(9) 0.0422(6) Uani 1 1 d . . .
C17 C 0.42345(16) 0.3821(4) 0.27120(11) 0.0613(8) Uani 1 1 d . . .
H17A H 0.4720 0.4104 0.2628 0.074 Uiso 1 1 calc R . .
H17B H 0.3781 0.3860 0.2369 0.074 Uiso 1 1 calc R . .
C18 C 0.42993(18) 0.1782(4) 0.29618(13) 0.0695(9) Uani 1 1 d . . .
H18A H 0.4350 0.0821 0.2698 0.083 Uiso 1 1 calc R . .
H18B H 0.4779 0.1705 0.3288 0.083 Uiso 1 1 calc R . .
C19 C 0.35674(18) 0.1327(4) 0.31155(12) 0.0649(8) Uani 1 1 d . . .
H19A H 0.3613 0.0004 0.3260 0.078 Uiso 1 1 calc R . .
H19B H 0.3092 0.1380 0.2786 0.078 Uiso 1 1 calc R . .
C20 C 0.34607(15) 0.2730(4) 0.35406(11) 0.0492(7) Uani 1 1 d . . .
H20A H 0.3879 0.2511 0.3900 0.059 Uiso 1 1 calc R . .
C21 C 0.26244(16) 0.2569(4) 0.35909(12) 0.0643(8) Uani 1 1 d . . .
H21A H 0.2619 0.3142 0.3934 0.077 Uiso 1 1 calc R . .
H21B H 0.2456 0.1210 0.3576 0.077 Uiso 1 1 calc R . .
C22 C 0.20720(15) 0.3720(4) 0.30912(12) 0.0632(8) Uani 1 1 d . . .
H22A H 0.1826 0.2846 0.2783 0.076 Uiso 1 1 calc R . .
H22B H 0.1648 0.4377 0.3185 0.076 Uiso 1 1 calc R . .
C23 C 0.26089(13) 0.5204(4) 0.29451(10) 0.0414(6) Uani 1 1 d . . .
C24 C 0.35739(14) 0.6211(4) 0.38279(11) 0.0479(6) Uani 1 1 d . . .
C25 C 0.23980(14) 0.6529(4) 0.25494(10) 0.0465(6) Uani 1 1 d . . .
H25A H 0.2818 0.7273 0.2510 0.056 Uiso 1 1 calc R . .
C26 C 0.15241(17) 0.9054(5) 0.15989(13) 0.0809(10) Uani 1 1 d . . .
H26A H 0.1863 0.8566 0.1404 0.121 Uiso 1 1 calc R . .
H26B H 0.1776 1.0170 0.1816 0.121 Uiso 1 1 calc R . .
H26D H 0.1011 0.9431 0.1339 0.121 Uiso 1 1 calc R . .
C27 C 0.07196(18) 0.8056(5) 0.24331(13) 0.0883(11) Uani 1 1 d . . .
H27A H 0.0638 0.7046 0.2668 0.133 Uiso 1 1 calc R . .
H27D H 0.0209 0.8444 0.2173 0.133 Uiso 1 1 calc R . .
H27B H 0.0973 0.9165 0.2653 0.133 Uiso 1 1 calc R . .
C28 C 0.08815(17) 0.4958(5) 0.16439(13) 0.0858(10) Uani 1 1 d . . .
H28D H 0.0807 0.3960 0.1885 0.129 Uiso 1 1 calc R . .
H28A H 0.1215 0.4460 0.1446 0.129 Uiso 1 1 calc R . .
H28B H 0.0367 0.5335 0.1386 0.129 Uiso 1 1 calc R . .

loop_
_atom_site_aniso_label
_atom_site_aniso_U_11
_atom_site_aniso_U_22
_atom_site_aniso_U_33
_atom_site_aniso_U_23
_atom_site_aniso_U_13
_atom_site_aniso_U_12
Si1 0.0369(4) 0.0680(6) 0.0472(5) 0.0052(4) 0.0073(3) 0.0072(4)
Si2 0.0385(4) 0.0594(5) 0.0498(5) 0.0068(4) 0.0063(3) 0.0043(3)
O1 0.0496(11) 0.0424(11) 0.0704(13) -0.0001(9) 0.0212(9) -0.0075(9)
O2 0.0530(12) 0.0507(12) 0.0736(13) 0.0052(10) 0.0213(10) -0.0089(10)
N1 0.0619(16) 0.087(2) 0.0587(16) -0.0221(14) 0.0171(12) 0.0020(13)
N2 0.0659(17) 0.089(2) 0.0596(16) -0.0237(15) 0.0148(13) 0.0050(14)
C1 0.0355(13) 0.0381(14) 0.0359(13) -0.0009(11) 0.0103(10) -0.0006(10)
C2 0.0345(13) 0.0396(15) 0.0371(14) 0.0078(11) 0.0067(10) 0.0021(11)
C3 0.0437(15) 0.0595(17) 0.0471(16) -0.0016(14) 0.0204(12) -0.0003(13)
C4 0.0637(19) 0.0439(18) 0.072(2) -0.0063(14) 0.0283(15) 0.0063(14)
C5 0.0611(18) 0.0351(15) 0.074(2) 0.0030(14) 0.0214(15) -0.0006(13)
C6 0.0477(15) 0.0421(16) 0.0456(15) 0.0099(12) 0.0151(12) 0.0025(12)
C7 0.0582(18) 0.0537(19) 0.0643(19) 0.0150(14) 0.0285(15) -0.0020(13)
C8 0.0436(16) 0.0586(19) 0.0645(19) 0.0038(14) 0.0203(14) -0.0089(12)
C9 0.0348(13) 0.0390(14) 0.0387(14) -0.0051(11) 0.0114(10) -0.0009(10)
C10 0.0386(14) 0.0543(17) 0.0429(15) -0.0005(13) 0.0110(12) 0.0040(12)
C11 0.0380(14) 0.0438(16) 0.0460(15) 0.0023(12) 0.0088(11) -0.0025(11)
C12 0.070(2) 0.100(3) 0.073(2) 0.0373(19) 0.0210(17) 0.0243(19)
C13 0.068(2) 0.103(3) 0.085(2) 0.005(2) 0.0323(19) 0.0192(19)
C14 0.0479(18) 0.108(3) 0.074(2) -0.0169(19) 0.0037(15) -0.0098(17)
C15 0.0381(13) 0.0386(14) 0.0357(13) 0.0001(11) 0.0109(10) 0.0015(10)
C16 0.0329(13) 0.0476(16) 0.0397(14) 0.0067(12) 0.0040(10) 0.0035(12)
C17 0.0476(17) 0.090(2) 0.0505(17) -0.0142(16) 0.0219(13) -0.0037(15)
C18 0.067(2) 0.062(2) 0.076(2) -0.0240(17) 0.0194(16) 0.0088(16)
C19 0.070(2) 0.0404(17) 0.080(2) -0.0040(15) 0.0192(16) -0.0001(14)
C20 0.0505(17) 0.0465(17) 0.0481(16) 0.0110(13) 0.0135(13) 0.0010(12)
C21 0.0607(19) 0.066(2) 0.067(2) 0.0219(15) 0.0233(16) -0.0055(14)
C22 0.0428(16) 0.073(2) 0.074(2) 0.0206(16) 0.0200(14) -0.0058(14)
C23 0.0360(13) 0.0438(15) 0.0434(14) -0.0008(12) 0.0121(11) -0.0023(11)
C24 0.0415(15) 0.0539(17) 0.0446(16) 0.0014(14) 0.0097(12) 0.0041(12)
C25 0.0375(14) 0.0460(16) 0.0517(16) 0.0064(13) 0.0092(12) -0.0016(11)
C26 0.0560(19) 0.096(3) 0.081(2) 0.0348(19) 0.0098(16) 0.0049(17)
C27 0.065(2) 0.123(3) 0.076(2) 0.011(2) 0.0234(18) 0.032(2)
C28 0.056(2) 0.089(2) 0.091(2) -0.013(2) -0.0022(17) -0.0036(17)

loop_
_atom_type_symbol
_atom_type_description
_atom_type_scat_dispersion_real
_atom_type_scat_dispersion_imag
_atom_type_scat_source
C C 0.0033 0.0016 'International Tables Vol C Tables 4.2.6.8 and 6.1.1.4'
H H 0.0000 0.0000 'International Tables Vol C Tables 4.2.6.8 and 6.1.1.4'
N N 0.0061 0.0033 'International Tables Vol C Tables 4.2.6.8 and 6.1.1.4'
O O 0.0106 0.0060 'International Tables Vol C Tables 4.2.6.8 and 6.1.1.4'
Si Si 0.0817 0.0704 'International Tables Vol C Tables 4.2.6.8 and 6.1.1.4'

loop_
_geom_angle_atom_site_label_1
_geom_angle_atom_site_label_2
_geom_angle_atom_site_label_3
_geom_angle
_geom_angle_site_symmetry_1
_geom_angle_site_symmetry_3
_geom_angle_publ_flag
C12 Si1 C13 108.71(15) . . ?
C12 Si1 C14 110.24(16) . . ?
C13 Si1 C14 109.19(15) . . ?
C12 Si1 C11 106.79(12) . . ?
C13 Si1 C11 110.54(13) . . ?
C14 Si1 C11 111.32(12) . . ?
C26 Si2 C28 110.05(16) . . ?
C26 Si2 C27 109.46(16) . . ?
C28 Si2 C27 108.75(16) . . ?
C26 Si2 C25 105.85(12) . . ?
C28 Si2 C25 112.18(13) . . ?
C27 Si2 C25 110.50(13) . . ?
C10 C1 C2 109.87(19) . . ?
C10 C1 C9 105.91(18) . . ?
C2 C1 C9 113.09(18) . . ?
C10 C1 C6 109.88(19) . . ?
C2 C1 C6 114.59(18) . . ?
C9 C1 C6 102.99(18) . . ?
O1 C2 C3 123.4(2) . . ?
O1 C2 C1 120.9(2) . . ?
C3 C2 C1 115.7(2) . . ?
C2 C3 C4 111.5(2) . . ?
C2 C3 H3A 109.3 . . ?
C4 C3 H3A 109.3 . . ?
C2 C3 H3B 109.3 . . ?
C4 C3 H3B 109.3 . . ?
H3A C3 H3B 108.0 . . ?
C5 C4 C3 110.1(2) . . ?
C5 C4 H4A 109.6 . . ?
C3 C4 H4A 109.6 . . ?
C5 C4 H4B 109.6 . . ?
C3 C4 H4B 109.6 . . ?
H4A C4 H4B 108.2 . . ?
C4 C5 C6 113.7(2) . . ?
C4 C5 H5A 108.8 . . ?
C6 C5 H5A 108.8 . . ?
C4 C5 H5B 108.8 . . ?
C6 C5 H5B 108.8 . . ?
H5A C5 H5B 107.7 . . ?
C5 C6 C7 112.2(2) . . ?
C5 C6 C1 111.18(19) . . ?
C7 C6 C1 102.58(19) . . ?
C5 C6 H6A 110.2 . . ?
C7 C6 H6A 110.2 . . ?
C1 C6 H6A 110.2 . . ?
C6 C7 C8 104.21(19) . . ?
C6 C7 H7A 110.9 . . ?
C8 C7 H7A 110.9 . . ?
C6 C7 H7B 110.9 . . ?
C8 C7 H7B 110.9 . . ?
H7A C7 H7B 108.9 . . ?
C9 C8 C7 105.7(2) . . ?
C9 C8 H8A 110.6 . . ?
C7 C8 H8A 110.6 . . ?
C9 C8 H8B 110.6 . . ?
C7 C8 H8B 110.6 . . ?
H8A C8 H8B 108.7 . . ?
C11 C9 C8 128.2(2) . . ?
C11 C9 C1 124.2(2) . . ?
C8 C9 C1 107.5(2) . . ?
N1 C10 C1 176.5(3) . . ?
C9 C11 Si1 128.74(19) . . ?
C9 C11 H11A 115.6 . . ?
Si1 C11 H11A 115.6 . . ?
Si1 C12 H12A 109.5 . . ?
Si1 C12 H12B 109.5 . . ?
H12A C12 H12B 109.5 . . ?
Si1 C12 H12C 109.5 . . ?
H12A C12 H12C 109.5 . . ?
H12B C12 H12C 109.5 . . ?
Si1 C13 H13A 109.5 . . ?
Si1 C13 H13B 109.5 . . ?
H13A C13 H13B 109.5 . . ?
Si1 C13 H13C 109.5 . . ?
H13A C13 H13C 109.5 . . ?
H13B C13 H13C 109.5 . . ?
Si1 C14 H14A 109.5 . . ?
Si1 C14 H14B 109.5 . . ?
H14A C14 H14B 109.5 . . ?
Si1 C14 H14C 109.5 . . ?
H14A C14 H14C 109.5 . . ?
H14B C14 H14C 109.5 . . ?
C24 C15 C16 109.6(2) . . ?
C24 C15 C23 106.82(18) . . ?
C16 C15 C23 112.61(18) . . ?
C24 C15 C20 109.5(2) . . ?
C16 C15 C20 114.97(19) . . ?
C23 C15 C20 102.88(18) . . ?
O2 C16 C17 123.6(2) . . ?
O2 C16 C15 121.2(2) . . ?
C17 C16 C15 115.2(2) . . ?
C16 C17 C18 111.5(2) . . ?
C16 C17 H17A 109.3 . . ?
C18 C17 H17A 109.3 . . ?
C16 C17 H17B 109.3 . . ?
C18 C17 H17B 109.3 . . ?
H17A C17 H17B 108.0 . . ?
C19 C18 C17 110.6(2) . . ?
C19 C18 H18A 109.5 . . ?
C17 C18 H18A 109.5 . . ?
C19 C18 H18B 109.5 . . ?
C17 C18 H18B 109.5 . . ?
H18A C18 H18B 108.1 . . ?
C18 C19 C20 112.8(2) . . ?
C18 C19 H19A 109.0 . . ?
C20 C19 H19A 109.0 . . ?
C18 C19 H19B 109.0 . . ?
C20 C19 H19B 109.0 . . ?
H19A C19 H19B 107.8 . . ?
C19 C20 C21 112.0(2) . . ?
C19 C20 C15 111.0(2) . . ?
C21 C20 C15 102.3(2) . . ?
C19 C20 H20A 110.4 . . ?
C21 C20 H20A 110.4 . . ?
C15 C20 H20A 110.4 . . ?
C20 C21 C22 104.4(2) . . ?
C20 C21 H21A 110.9 . . ?
C22 C21 H21A 110.9 . . ?
C20 C21 H21B 110.9 . . ?
C22 C21 H21B 110.9 . . ?
H21A C21 H21B 108.9 . . ?
C23 C22 C21 106.1(2) . . ?
C23 C22 H22A 110.5 . . ?
C21 C22 H22A 110.5 . . ?
C23 C22 H22B 110.5 . . ?
C21 C22 H22B 110.5 . . ?
H22A C22 H22B 108.7 . . ?
C25 C23 C22 127.8(2) . . ?
C25 C23 C15 125.1(2) . . ?
C22 C23 C15 107.1(2) . . ?
N2 C24 C15 176.9(3) . . ?
C23 C25 Si2 128.87(19) . . ?
C23 C25 H25A 115.6 . . ?
Si2 C25 H25A 115.6 . . ?
Si2 C26 H26A 109.5 . . ?
Si2 C26 H26B 109.5 . . ?
H26A C26 H26B 109.5 . . ?
Si2 C26 H26D 109.5 . . ?
H26A C26 H26D 109.5 . . ?
H26B C26 H26D 109.5 . . ?
Si2 C27 H27A 109.5 . . ?
Si2 C27 H27D 109.5 . . ?
H27A C27 H27D 109.5 . . ?
Si2 C27 H27B 109.5 . . ?
H27A C27 H27B 109.5 . . ?
H27D C27 H27B 109.5 . . ?
Si2 C28 H28D 109.5 . . ?
Si2 C28 H28A 109.5 . . ?
H28D C28 H28A 109.5 . . ?
Si2 C28 H28B 109.5 . . ?
H28D C28 H28B 109.5 . . ?
H28A C28 H28B 109.5 . . ?

loop_
_geom_bond_atom_site_label_1
_geom_bond_atom_site_label_2
_geom_bond_distance
_geom_bond_site_symmetry_2
_geom_bond_publ_flag
Si1 C12 1.853(3) . ?
Si1 C13 1.858(3) . ?
Si1 C14 1.866(3) . ?
Si1 C11 1.867(2) . ?
Si2 C26 1.850(3) . ?
Si2 C28 1.852(3) . ?
Si2 C27 1.853(3) . ?
Si2 C25 1.863(2) . ?
O1 C2 1.207(3) . ?
O2 C16 1.200(3) . ?
N1 C10 1.138(3) . ?
N2 C24 1.138(3) . ?
C1 C10 1.475(3) . ?
C1 C2 1.527(3) . ?
C1 C9 1.546(3) . ?
C1 C6 1.555(3) . ?
C2 C3 1.498(3) . ?
C3 C4 1.515(3) . ?
C3 H3A 0.9700 . ?
C3 H3B 0.9700 . ?
C4 C5 1.510(3) . ?
C4 H4A 0.9700 . ?
C4 H4B 0.9700 . ?
C5 C6 1.517(3) . ?
C5 H5A 0.9700 . ?
C5 H5B 0.9700 . ?
C6 C7 1.525(3) . ?
C6 H6A 0.9800 . ?
C7 C8 1.540(3) . ?
C7 H7A 0.9700 . ?
C7 H7B 0.9700 . ?
C8 C9 1.518(3) . ?
C8 H8A 0.9700 . ?
C8 H8B 0.9700 . ?
C9 C11 1.328(3) . ?
C11 H11A 0.9300 . ?
C12 H12A 0.9600 . ?
C12 H12B 0.9600 . ?
C12 H12C 0.9600 . ?
C13 H13A 0.9600 . ?
C13 H13B 0.9600 . ?
C13 H13C 0.9600 . ?
C14 H14A 0.9600 . ?
C14 H14B 0.9600 . ?
C14 H14C 0.9600 . ?
C15 C24 1.477(4) . ?
C15 C16 1.530(3) . ?
C15 C23 1.551(3) . ?
C15 C20 1.555(3) . ?
C16 C17 1.500(3) . ?
C17 C18 1.521(4) . ?
C17 H17A 0.9700 . ?
C17 H17B 0.9700 . ?
C18 C19 1.504(4) . ?
C18 H18A 0.9700 . ?
C18 H18B 0.9700 . ?
C19 C20 1.513(4) . ?
C19 H19A 0.9700 . ?
C19 H19B 0.9700 . ?
C20 C21 1.526(3) . ?
C20 H20A 0.9800 . ?
C21 C22 1.540(4) . ?
C21 H21A 0.9700 . ?
C21 H21B 0.9700 . ?
C22 C23 1.517(3) . ?
C22 H22A 0.9700 . ?
C22 H22B 0.9700 . ?
C23 C25 1.318(3) . ?
C25 H25A 0.9300 . ?
C26 H26A 0.9600 . ?
C26 H26B 0.9600 . ?
C26 H26D 0.9600 . ?
C27 H27A 0.9600 . ?
C27 H27D 0.9600 . ?
C27 H27B 0.9600 . ?
C28 H28D 0.9600 . ?
C28 H28A 0.9600 . ?
C28 H28B 0.9600 . ?
